data_4028042
loop_
_publ_author_name
'Matteo De Poli'
'Marta De Zotti'
'James Raftery'
'Juan A. Aguilar'
'Gareth A. Morris'
'Jonathan Clayden'

_publ_contact_author_address
; 
Department of Chemistry 
University of Manchester 
Manchester M13 9PL 
England  UK 
;
_publ_contact_author_email jrtest@spec.ch.man.ac.uk
_publ_contact_author_fax 44(161)275-4734
_publ_contact_author_name 'Raftery, James'
_publ_contact_author_phone 44(161)275-4700
_publ_section_title
;
 Left-Handed Helical Preference in an Achiral Peptide Chain Is Induced by
 an l-Amino Acid in an N-Terminal Type II \b-Turn
;
_journal_name_full 'Journal of Organic Chemistry'
_journal_page_first 2248
_journal_page_last 2255
_journal_paper_doi 10.1021/jo302705k
_journal_volume 78
_journal_year 2013
_chemical_absolute_configuration syn
_chemical_formula_sum 'C24 H43 N5 O7'
_chemical_formula_weight 513.63
_chemical_name_systematic
; 
 ? 
;
_space_group_IT_number 4
_symmetry_cell_setting monoclinic
_symmetry_space_group_name_Hall 'P 2yb'
_symmetry_space_group_name_H-M 'P 1 21 1'
_atom_sites_solution_hydrogens geom
_atom_sites_solution_primary direct
_atom_sites_solution_secondary difmap
_audit_creation_method SHELXL-97
_cell_angle_alpha 90.00
_cell_angle_beta 94.826(4)
_cell_angle_gamma 90.00
_cell_formula_units_Z 2
_cell_length_a 11.926(2)
_cell_length_b 8.7132(17)
_cell_length_c 13.814(3)
_cell_measurement_reflns_used 1463
_cell_measurement_temperature 100(2)
_cell_measurement_theta_max 19.6
_cell_measurement_theta_min 2.761
_cell_volume 1430.4(5)
_computing_cell_refinement 'Bruker SMART'
_computing_data_collection 'Bruker SMART'
_computing_data_reduction 'Bruker SAINT'
_computing_molecular_graphics 'Bruker SHELXTL'
_computing_publication_material 'Bruker SHELXTL'
_computing_structure_refinement 'SHELXL-97 (Sheldrick, 1997)'
_computing_structure_solution 'SHELXS-97 (Sheldrick, 1990)'
_diffrn_ambient_temperature 100(2)
_diffrn_measured_fraction_theta_full 0.998
_diffrn_measured_fraction_theta_max 0.951
_diffrn_measurement_device_type 'CCD area detector'
_diffrn_measurement_method 'phi and omega scans'
_diffrn_radiation_monochromator graphite
_diffrn_radiation_source 'fine-focus sealed tube'
_diffrn_radiation_type MoK\a
_diffrn_radiation_wavelength 0.71073
_diffrn_reflns_av_R_equivalents 0.0673
_diffrn_reflns_av_sigmaI/netI 0.0955
_diffrn_reflns_limit_h_max 15
_diffrn_reflns_limit_h_min -15
_diffrn_reflns_limit_k_max 11
_diffrn_reflns_limit_k_min -11
_diffrn_reflns_limit_l_max 18
_diffrn_reflns_limit_l_min -17
_diffrn_reflns_number 12382
_diffrn_reflns_theta_full 25.00
_diffrn_reflns_theta_max 28.28
_diffrn_reflns_theta_min 1.48
_exptl_absorpt_coefficient_mu 0.088
_exptl_absorpt_correction_type none
_exptl_crystal_colour white
_exptl_crystal_density_diffrn 1.193
_exptl_crystal_description plate
_exptl_crystal_F_000 556
_exptl_crystal_size_max 0.22
_exptl_crystal_size_mid 0.21
_exptl_crystal_size_min 0.03
_refine_diff_density_max 0.239
_refine_diff_density_min -0.221
_refine_diff_density_rms 0.050
_refine_ls_abs_structure_details 'Flack H D (1983), Acta Cryst. A39, 876-881'
_refine_ls_abs_structure_Flack -0.6(16)
_refine_ls_extinction_method none
_refine_ls_goodness_of_fit_ref 1.021
_refine_ls_hydrogen_treatment constr
_refine_ls_matrix_type full
_refine_ls_number_parameters 338
_refine_ls_number_reflns 3594
_refine_ls_number_restraints 1
_refine_ls_restrained_S_all 1.021
_refine_ls_R_factor_all 0.0914
_refine_ls_R_factor_gt 0.0681
_refine_ls_shift/su_max 0.000
_refine_ls_shift/su_mean 0.000
_refine_ls_structure_factor_coef Fsqd
_refine_ls_weighting_details 'calc w=1/[\s^2^(Fo^2^)+(0.0399P)^2^+0.0000P] where P=(Fo^2^+2Fc^2^)/3'
_refine_ls_weighting_scheme calc
_refine_ls_wR_factor_gt 0.1087
_refine_ls_wR_factor_ref 0.1178
_reflns_number_gt 2802
_reflns_number_total 3594
_reflns_threshold_expression >2sigma(I)
_cod_data_source_file jo302705k_si_002.cif
_cod_data_source_block s3612m
_cod_original_cell_volume 1430.3(5)
_cod_database_code 4028042

loop_
_symmetry_equiv_pos_as_xyz
'x, y, z'
'-x, y+1/2, -z'

loop_
_atom_site_label
_atom_site_type_symbol
_atom_site_fract_x
_atom_site_fract_y
_atom_site_fract_z
_atom_site_U_iso_or_equiv
_atom_site_adp_type
_atom_site_occupancy
_atom_site_symmetry_multiplicity
_atom_site_calc_flag
_atom_site_refinement_flags
C1 C 1.1918(3) 0.6685(5) 0.9000(3) 0.0270(10) Uani 1 1 d .
H1A H 1.1827 0.6263 0.9646 0.041 Uiso 1 1 calc R
H1B H 1.2622 0.7269 0.9017 0.041 Uiso 1 1 calc R
H1C H 1.1940 0.5844 0.8530 0.041 Uiso 1 1 calc R
C2 C 1.0945(3) 0.7727(5) 0.8702(3) 0.0209(10) Uani 1 1 d .
C3 C 1.0356(3) 1.0322(5) 0.8126(3) 0.0187(9) Uani 1 1 d .
C4 C 1.0929(3) 1.1582(5) 0.7547(3) 0.0218(9) Uani 1 1 d .
H4 H 1.1244 1.1063 0.6984 0.026 Uiso 1 1 calc R
C5 C 1.0100(3) 1.2799(5) 0.7128(3) 0.0289(11) Uani 1 1 d .
H5A H 0.9811 1.3384 0.7660 0.043 Uiso 1 1 calc R
H5B H 0.9473 1.2298 0.6748 0.043 Uiso 1 1 calc R
H5C H 1.0485 1.3496 0.6708 0.043 Uiso 1 1 calc R
C6 C 1.1920(3) 1.2378(6) 0.8134(3) 0.0339(11) Uani 1 1 d .
H6A H 1.2325 1.3025 0.7700 0.051 Uiso 1 1 calc R
H6B H 1.2432 1.1600 0.8432 0.051 Uiso 1 1 calc R
H6C H 1.1632 1.3015 0.8643 0.051 Uiso 1 1 calc R
C7 C 0.9909(3) 1.0914(6) 0.9059(3) 0.0287(11) Uani 1 1 d .
H7A H 0.9580 1.0062 0.9401 0.043 Uiso 1 1 calc R
H7B H 0.9331 1.1695 0.8899 0.043 Uiso 1 1 calc R
H7C H 1.0528 1.1367 0.9476 0.043 Uiso 1 1 calc R
C8 C 0.9360(3) 0.9638(5) 0.7480(3) 0.0188(9) Uani 1 1 d .
C9 C 0.8747(3) 0.8076(5) 0.6044(3) 0.0173(9) Uani 1 1 d .
C10 C 0.8261(3) 0.9355(5) 0.5369(3) 0.0243(10) Uani 1 1 d .
H10A H 0.7916 1.0143 0.5754 0.036 Uiso 1 1 calc R
H10B H 0.7691 0.8922 0.4894 0.036 Uiso 1 1 calc R
H10C H 0.8866 0.9815 0.5028 0.036 Uiso 1 1 calc R
C11 C 0.9308(3) 0.6839(5) 0.5466(3) 0.0232(10) Uani 1 1 d .
H11A H 0.9962 0.7277 0.5181 0.035 Uiso 1 1 calc R
H11B H 0.8770 0.6456 0.4946 0.035 Uiso 1 1 calc R
H11C H 0.9552 0.5990 0.5899 0.035 Uiso 1 1 calc R
C12 C 0.7800(3) 0.7310(5) 0.6561(3) 0.0184(8) Uani 1 1 d .
C13 C 0.7276(3) 0.5642(5) 0.7886(3) 0.0188(9) Uani 1 1 d .
C14 C 0.6876(3) 0.4274(5) 0.7264(3) 0.0291(11) Uani 1 1 d .
H14A H 0.6579 0.4635 0.6621 0.044 Uiso 1 1 calc R
H14B H 0.6283 0.3732 0.7576 0.044 Uiso 1 1 calc R
H14C H 0.7508 0.3576 0.7195 0.044 Uiso 1 1 calc R
C15 C 0.7822(3) 0.5122(6) 0.8868(3) 0.0292(11) Uani 1 1 d .
H15A H 0.8479 0.4483 0.8770 0.044 Uiso 1 1 calc R
H15B H 0.7279 0.4526 0.9207 0.044 Uiso 1 1 calc R
H15C H 0.8059 0.6023 0.9258 0.044 Uiso 1 1 calc R
C16 C 0.6258(3) 0.6636(5) 0.8100(3) 0.0181(9) Uani 1 1 d .
C17 C 0.5549(3) 0.9186(5) 0.8498(3) 0.0194(9) Uani 1 1 d .
C18 C 0.5973(3) 1.0826(5) 0.8384(3) 0.0296(11) Uani 1 1 d .
H18A H 0.6602 1.1023 0.8871 0.044 Uiso 1 1 calc R
H18B H 0.5362 1.1551 0.8475 0.044 Uiso 1 1 calc R
H18C H 0.6227 1.0956 0.7732 0.044 Uiso 1 1 calc R
C19 C 0.5229(4) 0.8889(6) 0.9526(3) 0.0310(11) Uani 1 1 d .
H19A H 0.4983 0.7822 0.9580 0.046 Uiso 1 1 calc R
H19B H 0.4616 0.9579 0.9669 0.046 Uiso 1 1 calc R
H19C H 0.5883 0.9074 0.9989 0.046 Uiso 1 1 calc R
C20 C 0.4513(3) 0.8986(5) 0.7758(3) 0.0178(9) Uani 1 1 d .
C21 C 0.3773(3) 0.8264(5) 0.6118(3) 0.0246(10) Uani 1 1 d .
C22 C 0.4236(3) 0.7362(6) 0.5286(3) 0.0299(11) Uani 1 1 d .
H22A H 0.4856 0.7937 0.5035 0.045 Uiso 1 1 calc R
H22B H 0.3637 0.7213 0.4764 0.045 Uiso 1 1 calc R
H22C H 0.4511 0.6361 0.5526 0.045 Uiso 1 1 calc R
C23 C 0.3232(4) 0.9744(6) 0.5743(3) 0.0383(13) Uani 1 1 d .
H23A H 0.2953 1.0315 0.6285 0.058 Uiso 1 1 calc R
H23B H 0.2604 0.9509 0.5263 0.058 Uiso 1 1 calc R
H23C H 0.3790 1.0366 0.5439 0.058 Uiso 1 1 calc R
C24 C 0.2893(4) 0.7206(6) 0.6544(3) 0.0303(11) Uani 1 1 d .
N1 N 1.1197(2) 0.9118(4) 0.8356(2) 0.0175(7) Uani 1 1 d .
H1 H 1.1904 0.9316 0.8263 0.021 Uiso 1 1 calc R
N2 N 0.9611(3) 0.8706(4) 0.6758(2) 0.0176(8) Uani 1 1 d .
H2 H 1.0319 0.8460 0.6709 0.021 Uiso 1 1 calc R
N3 N 0.8093(2) 0.6547(4) 0.7385(2) 0.0176(7) Uani 1 1 d .
H3 H 0.8796 0.6590 0.7635 0.021 Uiso 1 1 calc R
N4 N 0.6443(3) 0.8125(4) 0.8253(2) 0.0181(8) Uani 1 1 d .
H4A H 0.7125 0.8489 0.8206 0.022 Uiso 1 1 calc R
N5 N 0.4701(3) 0.8552(4) 0.6851(2) 0.0205(8) Uani 1 1 d .
H5 H 0.5398 0.8440 0.6697 0.025 Uiso 1 1 calc R
O1 O 0.9959(2) 0.7319(4) 0.87736(19) 0.0266(7) Uani 1 1 d .
O2 O 0.8378(2) 0.9991(3) 0.7591(2) 0.0218(7) Uani 1 1 d .
O3 O 0.6825(2) 0.7310(3) 0.61767(18) 0.0195(6) Uani 1 1 d .
O4 O 0.5324(2) 0.6038(3) 0.8171(2) 0.0239(7) Uani 1 1 d .
O5 O 0.3568(2) 0.9245(4) 0.7994(2) 0.0236(7) Uani 1 1 d .
O6 O 0.1904(2) 0.7331(4) 0.6336(2) 0.0380(9) Uani 1 1 d .
O7 O 0.3292(2) 0.6025(4) 0.7093(2) 0.0323(8) Uani 1 1 d .
H7 H 0.3971 0.6186 0.7280 0.049 Uiso 1 1 calc R

loop_
_atom_site_aniso_label
_atom_site_aniso_U_11
_atom_site_aniso_U_22
_atom_site_aniso_U_33
_atom_site_aniso_U_23
_atom_site_aniso_U_13
_atom_site_aniso_U_12
C1 0.023(2) 0.032(3) 0.028(2) 0.007(2) 0.0063(19) -0.003(2)
C2 0.015(2) 0.033(3) 0.014(2) 0.0020(18) 0.0011(16) 0.0002(18)
C3 0.0111(19) 0.025(2) 0.019(2) -0.0046(18) -0.0006(16) 0.0029(17)
C4 0.017(2) 0.023(2) 0.027(2) -0.0048(19) 0.0037(17) 0.0009(19)
C5 0.027(2) 0.027(3) 0.034(3) 0.000(2) 0.009(2) 0.006(2)
C6 0.027(2) 0.027(3) 0.047(3) -0.002(2) -0.003(2) -0.004(2)
C7 0.021(2) 0.042(3) 0.023(2) -0.006(2) 0.0048(18) 0.006(2)
C8 0.019(2) 0.020(2) 0.018(2) 0.0035(17) 0.0064(17) 0.0023(17)
C9 0.014(2) 0.021(2) 0.017(2) 0.0041(17) 0.0022(16) -0.0026(17)
C10 0.015(2) 0.034(3) 0.024(2) 0.006(2) 0.0024(17) -0.0058(19)
C11 0.017(2) 0.035(3) 0.018(2) -0.0034(19) 0.0031(17) -0.0066(19)
C12 0.018(2) 0.021(2) 0.017(2) -0.0042(18) 0.0069(16) 0.0029(18)
C13 0.015(2) 0.017(2) 0.025(2) 0.0016(18) 0.0059(17) 0.0002(17)
C14 0.026(2) 0.022(2) 0.041(3) 0.001(2) 0.011(2) -0.001(2)
C15 0.019(2) 0.032(3) 0.036(3) 0.018(2) 0.005(2) 0.002(2)
C16 0.020(2) 0.022(2) 0.012(2) 0.0033(17) 0.0001(16) 0.0056(19)
C17 0.016(2) 0.022(2) 0.022(2) -0.0023(18) 0.0064(17) 0.0012(18)
C18 0.020(2) 0.028(3) 0.042(3) -0.005(2) 0.007(2) 0.001(2)
C19 0.025(2) 0.042(3) 0.027(3) -0.008(2) 0.007(2) -0.005(2)
C20 0.014(2) 0.014(2) 0.025(2) 0.0036(18) 0.0036(17) -0.0013(17)
C21 0.014(2) 0.038(3) 0.022(2) 0.002(2) 0.0032(18) 0.0032(19)
C22 0.020(2) 0.045(3) 0.024(2) -0.001(2) 0.0007(18) 0.004(2)
C23 0.029(3) 0.051(3) 0.034(3) 0.008(2) -0.002(2) 0.014(2)
C24 0.020(2) 0.044(3) 0.027(2) -0.010(2) 0.0013(19) 0.005(2)
N1 0.0082(16) 0.027(2) 0.0175(18) -0.0041(15) 0.0031(13) -0.0010(15)
N2 0.0094(16) 0.024(2) 0.0199(19) 0.0031(15) 0.0020(14) 0.0016(14)
N3 0.0075(15) 0.0238(19) 0.0218(18) 0.0058(15) 0.0019(13) -0.0007(14)
N4 0.0068(16) 0.023(2) 0.0248(19) 0.0003(16) 0.0030(14) -0.0008(14)
N5 0.0107(17) 0.030(2) 0.0218(19) 0.0016(16) 0.0048(14) 0.0020(15)
O1 0.0160(14) 0.0423(19) 0.0217(15) 0.0110(15) 0.0029(12) -0.0050(14)
O2 0.0121(14) 0.0277(17) 0.0263(16) -0.0010(13) 0.0047(12) 0.0029(13)
O3 0.0101(13) 0.0266(16) 0.0212(15) 0.0002(14) -0.0017(11) -0.0016(12)
O4 0.0138(14) 0.0246(17) 0.0346(18) 0.0068(14) 0.0087(13) -0.0048(13)
O5 0.0136(14) 0.0248(16) 0.0334(17) -0.0013(14) 0.0086(12) 0.0023(13)
O6 0.0165(15) 0.062(2) 0.0350(18) -0.0167(19) -0.0011(14) 0.0016(17)
O7 0.0186(16) 0.039(2) 0.040(2) -0.0026(17) 0.0039(15) -0.0047(15)

loop_
_atom_type_symbol
_atom_type_description
_atom_type_scat_dispersion_real
_atom_type_scat_dispersion_imag
_atom_type_scat_source
C C 0.0033 0.0016 'International Tables Vol C Tables 4.2.6.8 and 6.1.1.4'
H H 0.0000 0.0000 'International Tables Vol C Tables 4.2.6.8 and 6.1.1.4'
N N 0.0061 0.0033 'International Tables Vol C Tables 4.2.6.8 and 6.1.1.4'
O O 0.0106 0.0060 'International Tables Vol C Tables 4.2.6.8 and 6.1.1.4'

loop_
_geom_angle_atom_site_label_1
_geom_angle_atom_site_label_2
_geom_angle_atom_site_label_3
_geom_angle
C2 C1 H1A 109.5
C2 C1 H1B 109.5
H1A C1 H1B 109.5
C2 C1 H1C 109.5
H1A C1 H1C 109.5
H1B C1 H1C 109.5
O1 C2 N1 121.9(4)
O1 C2 C1 121.4(4)
N1 C2 C1 116.8(3)
N1 C3 C7 109.9(3)
N1 C3 C8 109.1(3)
C7 C3 C8 108.2(3)
N1 C3 C4 107.1(3)
C7 C3 C4 113.4(4)
C8 C3 C4 109.1(3)
C5 C4 C6 109.2(4)
C5 C4 C3 112.8(3)
C6 C4 C3 113.5(3)
C5 C4 H4 107.0
C6 C4 H4 107.0
C3 C4 H4 107.0
C4 C5 H5A 109.5
C4 C5 H5B 109.5
H5A C5 H5B 109.5
C4 C5 H5C 109.5
H5A C5 H5C 109.5
H5B C5 H5C 109.5
C4 C6 H6A 109.5
C4 C6 H6B 109.5
H6A C6 H6B 109.5
C4 C6 H6C 109.5
H6A C6 H6C 109.5
H6B C6 H6C 109.5
C3 C7 H7A 109.5
C3 C7 H7B 109.5
H7A C7 H7B 109.5
C3 C7 H7C 109.5
H7A C7 H7C 109.5
H7B C7 H7C 109.5
O2 C8 N2 121.2(4)
O2 C8 C3 121.6(4)
N2 C8 C3 117.1(3)
N2 C9 C11 107.5(3)
N2 C9 C10 110.1(3)
C11 C9 C10 110.7(3)
N2 C9 C12 110.5(3)
C11 C9 C12 107.9(3)
C10 C9 C12 110.1(3)
C9 C10 H10A 109.5
C9 C10 H10B 109.5
H10A C10 H10B 109.5
C9 C10 H10C 109.5
H10A C10 H10C 109.5
H10B C10 H10C 109.5
C9 C11 H11A 109.5
C9 C11 H11B 109.5
H11A C11 H11B 109.5
C9 C11 H11C 109.5
H11A C11 H11C 109.5
H11B C11 H11C 109.5
O3 C12 N3 122.2(4)
O3 C12 C9 120.1(3)
N3 C12 C9 117.5(3)
N3 C13 C14 110.1(3)
N3 C13 C15 109.1(3)
C14 C13 C15 111.1(4)
N3 C13 C16 110.7(3)
C14 C13 C16 109.5(3)
C15 C13 C16 106.3(3)
C13 C14 H14A 109.5
C13 C14 H14B 109.5
H14A C14 H14B 109.5
C13 C14 H14C 109.5
H14A C14 H14C 109.5
H14B C14 H14C 109.5
C13 C15 H15A 109.5
C13 C15 H15B 109.5
H15A C15 H15B 109.5
C13 C15 H15C 109.5
H15A C15 H15C 109.5
H15B C15 H15C 109.5
O4 C16 N4 122.4(4)
O4 C16 C13 120.4(4)
N4 C16 C13 117.1(4)
N4 C17 C19 110.5(3)
N4 C17 C18 108.1(3)
C19 C17 C18 111.5(4)
N4 C17 C20 109.4(3)
C19 C17 C20 110.4(3)
C18 C17 C20 106.9(3)
C17 C18 H18A 109.5
C17 C18 H18B 109.5
H18A C18 H18B 109.5
C17 C18 H18C 109.5
H18A C18 H18C 109.5
H18B C18 H18C 109.5
C17 C19 H19A 109.5
C17 C19 H19B 109.5
H19A C19 H19B 109.5
C17 C19 H19C 109.5
H19A C19 H19C 109.5
H19B C19 H19C 109.5
O5 C20 N5 122.1(4)
O5 C20 C17 120.5(3)
N5 C20 C17 117.4(3)
N5 C21 C23 111.6(4)
N5 C21 C22 108.0(3)
C23 C21 C22 110.5(4)
N5 C21 C24 109.8(3)
C23 C21 C24 110.7(4)
C22 C21 C24 106.1(4)
C21 C22 H22A 109.5
C21 C22 H22B 109.5
H22A C22 H22B 109.5
C21 C22 H22C 109.5
H22A C22 H22C 109.5
H22B C22 H22C 109.5
C21 C23 H23A 109.5
C21 C23 H23B 109.5
H23A C23 H23B 109.5
C21 C23 H23C 109.5
H23A C23 H23C 109.5
H23B C23 H23C 109.5
O6 C24 O7 120.1(5)
O6 C24 C21 122.8(5)
O7 C24 C21 116.8(3)
C2 N1 C3 123.5(3)
C2 N1 H1 118.3
C3 N1 H1 118.3
C8 N2 C9 122.5(3)
C8 N2 H2 118.7
C9 N2 H2 118.7
C12 N3 C13 122.0(3)
C12 N3 H3 119.0
C13 N3 H3 119.0
C16 N4 C17 122.4(3)
C16 N4 H4A 118.8
C17 N4 H4A 118.8
C20 N5 C21 121.2(3)
C20 N5 H5 119.4
C21 N5 H5 119.4
C24 O7 H7 109.5

loop_
_geom_bond_atom_site_label_1
_geom_bond_atom_site_label_2
_geom_bond_distance
C1 C2 1.503(5)
C1 H1A 0.9800
C1 H1B 0.9800
C1 H1C 0.9800
C2 O1 1.240(4)
C2 N1 1.346(5)
C3 N1 1.468(5)
C3 C7 1.526(5)
C3 C8 1.544(5)
C3 C4 1.550(6)
C4 C5 1.530(6)
C4 C6 1.540(6)
C4 H4 1.0000
C5 H5A 0.9800
C5 H5B 0.9800
C5 H5C 0.9800
C6 H6A 0.9800
C6 H6B 0.9800
C6 H6C 0.9800
C7 H7A 0.9800
C7 H7B 0.9800
C7 H7C 0.9800
C8 O2 1.232(4)
C8 N2 1.339(5)
C9 N2 1.472(5)
C9 C11 1.529(5)
C9 C10 1.534(5)
C9 C12 1.538(5)
C10 H10A 0.9800
C10 H10B 0.9800
C10 H10C 0.9800
C11 H11A 0.9800
C11 H11B 0.9800
C11 H11C 0.9800
C12 O3 1.237(4)
C12 N3 1.339(5)
C13 N3 1.471(5)
C13 C14 1.522(6)
C13 C15 1.522(6)
C13 C16 1.541(5)
C14 H14A 0.9800
C14 H14B 0.9800
C14 H14C 0.9800
C15 H15A 0.9800
C15 H15B 0.9800
C15 H15C 0.9800
C16 O4 1.241(4)
C16 N4 1.330(5)
C17 N4 1.472(5)
C17 C19 1.523(5)
C17 C18 1.529(6)
C17 C20 1.545(5)
C18 H18A 0.9800
C18 H18B 0.9800
C18 H18C 0.9800
C19 H19A 0.9800
C19 H19B 0.9800
C19 H19C 0.9800
C20 O5 1.220(4)
C20 N5 1.346(5)
C21 N5 1.458(5)
C21 C23 1.513(6)
C21 C22 1.534(6)
C21 C24 1.549(6)
C22 H22A 0.9800
C22 H22B 0.9800
C22 H22C 0.9800
C23 H23A 0.9800
C23 H23B 0.9800
C23 H23C 0.9800
C24 O6 1.194(5)
C24 O7 1.342(6)
N1 H1 0.8800
N2 H2 0.8800
N3 H3 0.8800
N4 H4A 0.8800
N5 H5 0.8800
O7 H7 0.8400

loop_
_geom_hbond_atom_site_label_D
_geom_hbond_atom_site_label_H
_geom_hbond_atom_site_label_A
_geom_hbond_distance_DH
_geom_hbond_distance_HA
_geom_hbond_distance_DA
_geom_hbond_angle_DHA
_geom_hbond_site_symmetry_A
O7 H7 N5 0.84 2.33 2.806(5) 116.1 .
O7 H7 O4 0.84 1.95 2.735(4) 155.2 .
N5 H5 O3 0.88 2.14 2.975(4) 157.6 .
N4 H4A O2 0.88 2.21 3.027(4) 154.2 .
N3 H3 O1 0.88 2.11 2.892(4) 148.4 .
N2 H2 O6 0.88 2.23 3.086(4) 164.5 1_655
N1 H1 O5 0.88 2.05 2.915(4) 166.8 1_655

loop_
_geom_torsion_atom_site_label_1
_geom_torsion_atom_site_label_2
_geom_torsion_atom_site_label_3
_geom_torsion_atom_site_label_4
_geom_torsion
N1 C3 C4 C5 171.5(3)
C7 C3 C4 C5 -67.1(4)
C8 C3 C4 C5 53.5(4)
N1 C3 C4 C6 -63.5(4)
C7 C3 C4 C6 57.8(4)
C8 C3 C4 C6 178.4(3)
N1 C3 C8 O2 140.3(4)
C7 C3 C8 O2 20.8(5)
C4 C3 C8 O2 -103.0(4)
N1 C3 C8 N2 -43.2(5)
C7 C3 C8 N2 -162.8(4)
C4 C3 C8 N2 73.5(4)
N2 C9 C12 O3 148.6(4)
C11 C9 C12 O3 -94.2(4)
C10 C9 C12 O3 26.8(5)
N2 C9 C12 N3 -36.8(5)
C11 C9 C12 N3 80.4(4)
C10 C9 C12 N3 -158.7(4)
N3 C13 C16 O4 152.8(3)
C14 C13 C16 O4 31.4(5)
C15 C13 C16 O4 -88.8(4)
N3 C13 C16 N4 -30.6(5)
C14 C13 C16 N4 -152.0(4)
C15 C13 C16 N4 87.8(4)
N4 C17 C20 O5 151.3(4)
C19 C17 C20 O5 29.5(5)
C18 C17 C20 O5 -91.9(4)
N4 C17 C20 N5 -30.2(5)
C19 C17 C20 N5 -152.0(4)
C18 C17 C20 N5 86.6(4)
N5 C21 C24 O6 144.5(4)
C23 C21 C24 O6 20.9(6)
C22 C21 C24 O6 -99.0(5)
N5 C21 C24 O7 -41.8(5)
C23 C21 C24 O7 -165.5(4)
C22 C21 C24 O7 74.6(4)
O1 C2 N1 C3 6.2(6)
C1 C2 N1 C3 -173.8(3)
C7 C3 N1 C2 68.6(5)
C8 C3 N1 C2 -49.9(5)
C4 C3 N1 C2 -167.9(3)
O2 C8 N2 C9 1.5(6)
C3 C8 N2 C9 -175.0(3)
C11 C9 N2 C8 -169.2(3)
C10 C9 N2 C8 70.1(4)
C12 C9 N2 C8 -51.7(5)
O3 C12 N3 C13 0.7(6)
C9 C12 N3 C13 -173.7(3)
C14 C13 N3 C12 66.2(5)
C15 C13 N3 C12 -171.6(4)
C16 C13 N3 C12 -54.9(5)
O4 C16 N4 C17 -1.3(6)
C13 C16 N4 C17 -177.8(3)
C19 C17 N4 C16 71.1(5)
C18 C17 N4 C16 -166.7(4)
C20 C17 N4 C16 -50.6(5)
O5 C20 N5 C21 -4.4(6)
C17 C20 N5 C21 177.0(4)
C23 C21 N5 C20 74.7(5)
C22 C21 N5 C20 -163.8(4)
C24 C21 N5 C20 -48.5(5)
